data_7212920
loop_
_publ_author_name
'Hung, Jui-Yi'
'Lin, Chen-Huey'
'Chi, Yun'
'Chung, Min-Wen'
'Chen, Yi-Ju'
'Lee, Gene-Hsiang'
'Chou, Pi-Tai'
'Chen, Chung-Chia'
'Wu, Chung-Chih'

_publ_section_title
;
 Phosphorescent Ir(iii) complexes bearing double benzyldiphenylphosphine
 cyclometalates; strategic synthesis, fundamental and integration for
 white OLED fabrication
;
_journal_issue 36
_journal_name_full 'Journal of Materials Chemistry'
_journal_page_first 7682
_journal_paper_doi 10.1039/c0jm00653j
_journal_volume 20
_journal_year 2010
_chemical_formula_sum 'C57 H49 Ir N4 P2'
_chemical_formula_weight 1044.14
_chemical_name_systematic
;
?
;
_space_group_IT_number 2
_symmetry_cell_setting triclinic
_symmetry_space_group_name_Hall '-P 1'
_symmetry_space_group_name_H-M 'P -1'
_atom_sites_solution_hydrogens geom
_atom_sites_solution_primary direct
_atom_sites_solution_secondary difmap
_audit_creation_method SHELXL-97
_cell_angle_alpha 103.385(1)
_cell_angle_beta 100.342(1)
_cell_angle_gamma 105.530(1)
_cell_formula_units_Z 2
_cell_length_a 10.9627(5)
_cell_length_b 11.9508(5)
_cell_length_c 18.5245(8)
_cell_measurement_reflns_used 7649
_cell_measurement_temperature 150(2)
_cell_measurement_theta_max 24.91
_cell_measurement_theta_min 2.24
_cell_volume 2198.02(17)
_computing_cell_refinement 'Bruker SAINT'
_computing_data_collection 'Bruker SMART'
_computing_data_reduction 'Bruker SAINT'
_computing_molecular_graphics 'Bruker SHELXTL'
_computing_publication_material 'Bruker SHELXTL'
_computing_structure_refinement 'SHELXL-97 (Sheldrick, 1997)'
_computing_structure_solution 'SHELXS-97 (Sheldrick, 1990)'
_diffrn_ambient_temperature 150(2)
_diffrn_measured_fraction_theta_full 0.999
_diffrn_measured_fraction_theta_max 0.999
_diffrn_measurement_device_type 'BRUKER SMART APEXCCD area detector'
_diffrn_measurement_method 'omega scans'
_diffrn_radiation_monochromator graphite
_diffrn_radiation_source 'fine-focus sealed tube'
_diffrn_radiation_type MoK\a
_diffrn_radiation_wavelength 0.71073
_diffrn_reflns_av_R_equivalents 0.0407
_diffrn_reflns_av_sigmaI/netI 0.0486
_diffrn_reflns_limit_h_max 14
_diffrn_reflns_limit_h_min -14
_diffrn_reflns_limit_k_max 15
_diffrn_reflns_limit_k_min -15
_diffrn_reflns_limit_l_max 24
_diffrn_reflns_limit_l_min -24
_diffrn_reflns_number 28811
_diffrn_reflns_theta_full 27.50
_diffrn_reflns_theta_max 27.50
_diffrn_reflns_theta_min 1.17
_exptl_absorpt_coefficient_mu 3.156
_exptl_absorpt_correction_T_max 0.7032
_exptl_absorpt_correction_T_min 0.5435
_exptl_absorpt_correction_type multi-scan
_exptl_crystal_colour orange-yellow
_exptl_crystal_density_diffrn 1.578
_exptl_crystal_density_meas ?
_exptl_crystal_density_method 'not measured'
_exptl_crystal_description block
_exptl_crystal_F_000 1052
_exptl_crystal_size_max 0.22
_exptl_crystal_size_mid 0.20
_exptl_crystal_size_min 0.12
_refine_diff_density_max 1.341
_refine_diff_density_min -0.579
_refine_diff_density_rms 0.115
_refine_ls_extinction_method none
_refine_ls_goodness_of_fit_ref 1.073
_refine_ls_hydrogen_treatment constr
_refine_ls_matrix_type full
_refine_ls_number_parameters 580
_refine_ls_number_reflns 10082
_refine_ls_number_restraints 0
_refine_ls_restrained_S_all 1.073
_refine_ls_R_factor_all 0.0360
_refine_ls_R_factor_gt 0.0317
_refine_ls_shift/su_max 0.003
_refine_ls_shift/su_mean 0.000
_refine_ls_structure_factor_coef Fsqd
_refine_ls_weighting_details 'calc w=1/[\s^2^(Fo^2^)+(0.0314P)^2^+1.3851P] where P=(Fo^2^+2Fc^2^)/3'
_refine_ls_weighting_scheme calc
_refine_ls_wR_factor_gt 0.0696
_refine_ls_wR_factor_ref 0.0759
_reflns_number_gt 9278
_reflns_number_total 10082
_reflns_threshold_expression >2sigma(I)
_cod_data_source_file c0jm00653j.txt
_cod_data_source_block complex(5)
_cod_depositor_comments
;
The following automatic conversions were performed:

'_symmetry_cell_setting' value 'Triclinic' changed to 'triclinic'
according to /home/saulius/struct/CIF-dictionaries/cif_core.dic
dictionary named 'cif_core.dic' version 2.4.2 from 2011-04-26.

Automatic conversion script
Id: cif_fix_values 1891 2012-01-12 08:04:46Z andrius 

The following automatic conversions were performed:

'_exptl_crystal_density_meas' value 'not_measured' was changed to '?'
- the value is perceived as not measured.

Automatic conversion script
Id: cif_fix_values 3008 2015-01-20 13:52:24Z robertas 
;
_cod_original_sg_symbol_H-M P-1
_cod_database_code 7212920

loop_
_symmetry_equiv_pos_as_xyz
'x, y, z'
'-x, -y, -z'

loop_
_atom_site_label
_atom_site_type_symbol
_atom_site_fract_x
_atom_site_fract_y
_atom_site_fract_z
_atom_site_U_iso_or_equiv
_atom_site_adp_type
_atom_site_occupancy
_atom_site_symmetry_multiplicity
_atom_site_calc_flag
_atom_site_refinement_flags
Ir Ir 0.932857(13) 0.765191(12) 0.727312(7) 0.01786(5) Uani 1 1 d .
P1 P 1.06078(9) 0.63679(8) 0.70386(5) 0.02085(19) Uani 1 1 d .
P2 P 1.06781(9) 0.91941(8) 0.82940(5) 0.02136(19) Uani 1 1 d .
N1 N 0.7688(3) 0.6112(3) 0.64152(16) 0.0202(6) Uani 1 1 d .
N2 N 0.8290(3) 0.6749(3) 0.79221(16) 0.0195(6) Uani 1 1 d .
N3 N 0.8421(3) 0.6925(3) 0.86892(17) 0.0229(6) Uani 1 1 d .
N4 N 0.6836(3) 0.5132(3) 0.80419(17) 0.0214(6) Uani 1 1 d .
C1 C 1.0269(3) 0.8381(3) 0.6524(2) 0.0222(7) Uani 1 1 d .
C2 C 1.0331(4) 0.9527(3) 0.6423(2) 0.0261(8) Uani 1 1 d .
H2 H 0.9870 0.9984 0.6686 0.031 Uiso 1 1 calc R
C3 C 1.1038(4) 1.0015(4) 0.5954(2) 0.0338(9) Uani 1 1 d .
H3 H 1.1049 1.0788 0.5898 0.041 Uiso 1 1 calc R
C4 C 1.1716(4) 0.9382(4) 0.5574(2) 0.0364(10) Uani 1 1 d .
H4 H 1.2239 0.9732 0.5275 0.044 Uiso 1 1 calc R
C5 C 1.1640(4) 0.8230(4) 0.5624(2) 0.0333(9) Uani 1 1 d .
H5 H 1.2091 0.7779 0.5348 0.040 Uiso 1 1 calc R
C6 C 1.0903(4) 0.7728(3) 0.6080(2) 0.0247(8) Uani 1 1 d .
C7 C 1.0738(4) 0.6434(3) 0.6081(2) 0.0248(8) Uani 1 1 d .
H7A H 1.1503 0.6205 0.5967 0.030 Uiso 1 1 calc R
H7B H 0.9938 0.5869 0.5689 0.030 Uiso 1 1 calc R
C8 C 1.2326(4) 0.6694(3) 0.7532(2) 0.0237(8) Uani 1 1 d .
C9 C 1.3282(4) 0.7638(4) 0.7452(2) 0.0313(9) Uani 1 1 d .
H9 H 1.3043 0.8152 0.7171 0.038 Uiso 1 1 calc R
C10 C 1.4596(4) 0.7845(4) 0.7781(2) 0.0368(10) Uani 1 1 d .
H10 H 1.5244 0.8505 0.7725 0.044 Uiso 1 1 calc R
C11 C 1.4970(4) 0.7121(4) 0.8182(3) 0.0377(10) Uani 1 1 d .
H11 H 1.5871 0.7263 0.8399 0.045 Uiso 1 1 calc R
C12 C 1.4016(4) 0.6173(4) 0.8270(3) 0.0432(11) Uani 1 1 d .
H12 H 1.4264 0.5661 0.8550 0.052 Uiso 1 1 calc R
C13 C 1.2717(4) 0.5968(4) 0.7955(3) 0.0359(10) Uani 1 1 d .
H13 H 1.2072 0.5321 0.8026 0.043 Uiso 1 1 calc R
C14 C 0.9913(3) 0.4782(3) 0.6978(2) 0.0237(8) Uani 1 1 d .
C15 C 0.9866(4) 0.3850(4) 0.6353(2) 0.0310(9) Uani 1 1 d .
H15 H 1.0162 0.4035 0.5930 0.037 Uiso 1 1 calc R
C16 C 0.9386(4) 0.2654(4) 0.6350(3) 0.0361(10) Uani 1 1 d .
H16 H 0.9367 0.2022 0.5924 0.043 Uiso 1 1 calc R
C17 C 0.8944(4) 0.2367(4) 0.6938(3) 0.0371(10) Uani 1 1 d .
H17 H 0.8606 0.1538 0.6920 0.045 Uiso 1 1 calc R
C18 C 0.8982(4) 0.3282(4) 0.7575(3) 0.0306(9) Uani 1 1 d .
H18 H 0.8675 0.3081 0.7992 0.037 Uiso 1 1 calc R
C19 C 0.9473(4) 0.4481(3) 0.7592(2) 0.0252(8) Uani 1 1 d .
H19 H 0.9510 0.5109 0.8025 0.030 Uiso 1 1 calc R
C20 C 0.8186(3) 0.8809(3) 0.7368(2) 0.0221(7) Uani 1 1 d .
C21 C 0.7191(4) 0.8789(3) 0.6770(2) 0.0264(8) Uani 1 1 d .
H21 H 0.6974 0.8191 0.6288 0.032 Uiso 1 1 calc R
C22 C 0.6511(4) 0.9620(4) 0.6862(2) 0.0317(9) Uani 1 1 d .
H22 H 0.5845 0.9588 0.6444 0.038 Uiso 1 1 calc R
C23 C 0.6803(4) 1.0496(4) 0.7564(3) 0.0335(9) Uani 1 1 d .
H23 H 0.6351 1.1073 0.7628 0.040 Uiso 1 1 calc R
C24 C 0.7758(4) 1.0513(3) 0.8165(2) 0.0287(8) Uani 1 1 d .
H24 H 0.7954 1.1103 0.8649 0.034 Uiso 1 1 calc R
C25 C 0.8439(4) 0.9690(3) 0.8079(2) 0.0240(8) Uani 1 1 d .
C26 C 0.9504(4) 0.9739(3) 0.8734(2) 0.0251(8) Uani 1 1 d .
H26A H 0.9142 0.9214 0.9038 0.030 Uiso 1 1 calc R
H26B H 0.9927 1.0582 0.9076 0.030 Uiso 1 1 calc R
C27 C 1.1746(4) 1.0542(3) 0.8142(2) 0.0240(8) Uani 1 1 d .
C28 C 1.1295(4) 1.1509(3) 0.8073(2) 0.0262(8) Uani 1 1 d .
H28 H 1.0452 1.1493 0.8141 0.031 Uiso 1 1 calc R
C29 C 1.2071(4) 1.2497(3) 0.7907(2) 0.0297(9) Uani 1 1 d .
H29 H 1.1749 1.3144 0.7852 0.036 Uiso 1 1 calc R
C30 C 1.3293(4) 1.2540(4) 0.7821(2) 0.0319(9) Uani 1 1 d .
H30 H 1.3818 1.3209 0.7701 0.038 Uiso 1 1 calc R
C31 C 1.3761(4) 1.1595(4) 0.7912(3) 0.0365(10) Uani 1 1 d .
H31 H 1.4623 1.1636 0.7873 0.044 Uiso 1 1 calc R
C32 C 1.2991(4) 1.0601(4) 0.8059(2) 0.0307(9) Uani 1 1 d .
H32 H 1.3315 0.9951 0.8104 0.037 Uiso 1 1 calc R
C33 C 1.1755(4) 0.8924(3) 0.9057(2) 0.0245(8) Uani 1 1 d .
C34 C 1.2750(4) 0.9881(4) 0.9613(2) 0.0332(9) Uani 1 1 d .
H34 H 1.2879 1.0689 0.9588 0.040 Uiso 1 1 calc R
C35 C 1.3552(4) 0.9676(4) 1.0199(2) 0.0387(10) Uani 1 1 d .
H35 H 1.4224 1.0340 1.0573 0.046 Uiso 1 1 calc R
C36 C 1.3376(4) 0.8509(4) 1.0239(2) 0.0353(10) Uani 1 1 d .
H36 H 1.3946 0.8359 1.0630 0.042 Uiso 1 1 calc R
C37 C 1.2368(4) 0.7562(4) 0.9710(2) 0.0361(10) Uani 1 1 d .
H37 H 1.2224 0.6759 0.9746 0.043 Uiso 1 1 calc R
C38 C 1.1560(4) 0.7766(3) 0.9124(2) 0.0301(9) Uani 1 1 d .
H38 H 1.0865 0.7103 0.8764 0.036 Uiso 1 1 calc R
C39 C 0.7357(3) 0.5844(3) 0.5608(2) 0.0210(7) Uani 1 1 d .
C40 C 0.7775(3) 0.6784(3) 0.5275(2) 0.0244(8) Uani 1 1 d .
H40 H 0.8289 0.7578 0.5596 0.029 Uiso 1 1 calc R
C41 C 0.7445(4) 0.6562(4) 0.4492(2) 0.0272(8) Uani 1 1 d .
H41 H 0.7739 0.7201 0.4277 0.033 Uiso 1 1 calc R
C42 C 0.6685(4) 0.5407(4) 0.4011(2) 0.0281(8) Uani 1 1 d .
H42 H 0.6472 0.5260 0.3470 0.034 Uiso 1 1 calc R
C43 C 0.6246(4) 0.4487(4) 0.4318(2) 0.0274(8) Uani 1 1 d .
H43 H 0.5716 0.3706 0.3986 0.033 Uiso 1 1 calc R
C44 C 0.6568(3) 0.4679(3) 0.5124(2) 0.0222(7) Uani 1 1 d .
C45 C 0.6080(3) 0.3735(3) 0.5462(2) 0.0234(8) Uani 1 1 d .
C46 C 0.5392(4) 0.2526(3) 0.5025(2) 0.0288(8) Uani 1 1 d .
H46 H 0.5278 0.2295 0.4485 0.035 Uiso 1 1 calc R
C47 C 0.4885(4) 0.1678(3) 0.5368(2) 0.0312(9) Uani 1 1 d .
H47 H 0.4428 0.0861 0.5065 0.037 Uiso 1 1 calc R
C48 C 0.5029(4) 0.1996(4) 0.6153(2) 0.0317(9) Uani 1 1 d .
H48 H 0.4646 0.1403 0.6382 0.038 Uiso 1 1 calc R
C49 C 0.5724(4) 0.3168(3) 0.6606(2) 0.0266(8) Uani 1 1 d .
H49 H 0.5839 0.3374 0.7146 0.032 Uiso 1 1 calc R
C50 C 0.6262(3) 0.4060(3) 0.6268(2) 0.0218(7) Uani 1 1 d .
C51 C 0.7070(3) 0.5285(3) 0.6720(2) 0.0196(7) Uani 1 1 d .
C52 C 0.7349(3) 0.5683(3) 0.7552(2) 0.0193(7) Uani 1 1 d .
C53 C 0.7532(3) 0.5929(3) 0.8727(2) 0.0217(7) Uani 1 1 d .
C54 C 0.7387(4) 0.5754(4) 0.9492(2) 0.0285(8) Uani 1 1 d .
C55 C 0.7019(5) 0.6797(4) 0.9943(2) 0.0400(10) Uani 1 1 d .
H55A H 0.6176 0.6800 0.9659 0.060 Uiso 1 1 calc R
H55B H 0.7695 0.7569 1.0016 0.060 Uiso 1 1 calc R
H55C H 0.6950 0.6691 1.0445 0.060 Uiso 1 1 calc R
C56 C 0.8706(4) 0.5781(5) 0.9950(3) 0.0451(12) Uani 1 1 d .
H56A H 0.9372 0.6557 1.0017 0.068 Uiso 1 1 calc R
H56B H 0.8960 0.5113 0.9672 0.068 Uiso 1 1 calc R
H56C H 0.8633 0.5690 1.0454 0.068 Uiso 1 1 calc R
C57 C 0.6335(4) 0.4563(4) 0.9382(2) 0.0335(9) Uani 1 1 d .
H57A H 0.6582 0.3887 0.9109 0.050 Uiso 1 1 calc R
H57B H 0.5500 0.4558 0.9082 0.050 Uiso 1 1 calc R
H57C H 0.6244 0.4475 0.9885 0.050 Uiso 1 1 calc R

loop_
_atom_site_aniso_label
_atom_site_aniso_U_11
_atom_site_aniso_U_22
_atom_site_aniso_U_33
_atom_site_aniso_U_23
_atom_site_aniso_U_13
_atom_site_aniso_U_12
Ir 0.01868(8) 0.01633(7) 0.01825(7) 0.00544(5) 0.00408(5) 0.00530(5)
P1 0.0204(5) 0.0190(4) 0.0227(5) 0.0059(4) 0.0043(4) 0.0067(4)
P2 0.0226(5) 0.0183(4) 0.0217(5) 0.0058(4) 0.0040(4) 0.0052(4)
N1 0.0202(15) 0.0217(15) 0.0205(15) 0.0067(12) 0.0052(12) 0.0092(12)
N2 0.0224(15) 0.0182(14) 0.0190(15) 0.0067(12) 0.0054(12) 0.0071(12)
N3 0.0259(16) 0.0225(15) 0.0202(15) 0.0070(12) 0.0063(13) 0.0067(13)
N4 0.0220(15) 0.0218(15) 0.0218(15) 0.0093(12) 0.0051(12) 0.0068(13)
C1 0.0182(17) 0.0244(18) 0.0211(18) 0.0075(15) 0.0026(14) 0.0033(14)
C2 0.031(2) 0.0215(18) 0.0245(19) 0.0082(15) 0.0051(16) 0.0060(16)
C3 0.043(3) 0.021(2) 0.031(2) 0.0099(17) 0.0057(19) 0.0012(18)
C4 0.037(2) 0.037(2) 0.032(2) 0.0161(19) 0.0139(19) -0.0002(19)
C5 0.032(2) 0.040(2) 0.030(2) 0.0112(18) 0.0123(18) 0.0111(19)
C6 0.0212(18) 0.028(2) 0.0240(19) 0.0100(16) 0.0034(15) 0.0065(15)
C7 0.0256(19) 0.031(2) 0.0198(18) 0.0073(15) 0.0064(15) 0.0115(16)
C8 0.0220(18) 0.0227(18) 0.0259(19) 0.0045(15) 0.0046(15) 0.0096(15)
C9 0.028(2) 0.029(2) 0.033(2) 0.0089(17) 0.0036(17) 0.0049(17)
C10 0.025(2) 0.038(2) 0.039(2) 0.0105(19) 0.0045(18) -0.0015(18)
C11 0.024(2) 0.040(2) 0.042(3) 0.004(2) -0.0010(18) 0.0137(19)
C12 0.034(2) 0.039(3) 0.059(3) 0.023(2) 0.000(2) 0.017(2)
C13 0.027(2) 0.031(2) 0.047(3) 0.017(2) 0.0009(19) 0.0066(18)
C14 0.0196(18) 0.0192(18) 0.032(2) 0.0064(15) 0.0019(15) 0.0098(14)
C15 0.034(2) 0.028(2) 0.030(2) 0.0069(17) 0.0073(18) 0.0118(17)
C16 0.042(2) 0.021(2) 0.038(2) -0.0003(17) 0.001(2) 0.0122(18)
C17 0.032(2) 0.022(2) 0.051(3) 0.0103(19) 0.001(2) 0.0047(17)
C18 0.025(2) 0.027(2) 0.045(2) 0.0169(18) 0.0112(18) 0.0089(16)
C19 0.0226(19) 0.0211(18) 0.031(2) 0.0065(16) 0.0051(16) 0.0080(15)
C20 0.0232(18) 0.0172(17) 0.030(2) 0.0085(15) 0.0115(16) 0.0082(14)
C21 0.029(2) 0.0209(18) 0.030(2) 0.0081(16) 0.0101(17) 0.0068(16)
C22 0.027(2) 0.031(2) 0.038(2) 0.0112(18) 0.0040(18) 0.0136(17)
C23 0.030(2) 0.026(2) 0.049(3) 0.0101(19) 0.0131(19) 0.0145(17)
C24 0.026(2) 0.0235(19) 0.036(2) 0.0042(17) 0.0132(17) 0.0072(16)
C25 0.0237(19) 0.0211(18) 0.030(2) 0.0115(15) 0.0091(16) 0.0066(15)
C26 0.0259(19) 0.0224(18) 0.0239(19) 0.0021(15) 0.0076(16) 0.0060(15)
C27 0.0265(19) 0.0179(17) 0.0211(18) 0.0027(14) 0.0032(15) 0.0013(15)
C28 0.0222(19) 0.0241(19) 0.028(2) 0.0056(16) 0.0046(16) 0.0040(15)
C29 0.034(2) 0.0198(19) 0.032(2) 0.0076(16) 0.0059(17) 0.0060(16)
C30 0.033(2) 0.024(2) 0.032(2) 0.0078(17) 0.0112(18) -0.0026(17)
C31 0.027(2) 0.042(2) 0.044(3) 0.016(2) 0.0131(19) 0.0106(19)
C32 0.028(2) 0.028(2) 0.038(2) 0.0102(18) 0.0091(18) 0.0106(17)
C33 0.027(2) 0.0224(18) 0.0221(18) 0.0045(15) 0.0042(15) 0.0083(15)
C34 0.040(2) 0.026(2) 0.028(2) 0.0043(17) 0.0013(18) 0.0095(18)
C35 0.038(2) 0.043(3) 0.025(2) 0.0038(19) -0.0010(18) 0.006(2)
C36 0.035(2) 0.044(3) 0.028(2) 0.0156(19) 0.0046(18) 0.013(2)
C37 0.041(2) 0.036(2) 0.032(2) 0.0149(19) 0.0033(19) 0.013(2)
C38 0.030(2) 0.024(2) 0.030(2) 0.0061(16) 0.0011(17) 0.0049(16)
C39 0.0188(17) 0.0249(18) 0.0216(18) 0.0072(15) 0.0059(14) 0.0098(15)
C40 0.0196(18) 0.029(2) 0.0240(19) 0.0066(15) 0.0030(15) 0.0091(15)
C41 0.027(2) 0.035(2) 0.0255(19) 0.0149(17) 0.0095(16) 0.0132(17)
C42 0.029(2) 0.040(2) 0.0182(18) 0.0091(17) 0.0057(16) 0.0152(18)
C43 0.027(2) 0.030(2) 0.0230(19) 0.0015(16) 0.0046(16) 0.0118(16)
C44 0.0200(18) 0.0245(18) 0.0238(18) 0.0062(15) 0.0063(15) 0.0105(15)
C45 0.0169(17) 0.0254(19) 0.0273(19) 0.0057(15) 0.0041(15) 0.0086(15)
C46 0.025(2) 0.028(2) 0.026(2) 0.0000(16) 0.0032(16) 0.0066(16)
C47 0.027(2) 0.0203(19) 0.035(2) -0.0016(16) 0.0003(17) 0.0024(16)
C48 0.031(2) 0.024(2) 0.037(2) 0.0111(17) 0.0037(18) 0.0039(17)
C49 0.026(2) 0.0255(19) 0.0257(19) 0.0084(16) 0.0039(16) 0.0053(16)
C50 0.0161(17) 0.0227(18) 0.0253(19) 0.0057(15) 0.0017(14) 0.0077(14)
C51 0.0165(17) 0.0227(18) 0.0233(18) 0.0079(14) 0.0061(14) 0.0106(14)
C52 0.0175(17) 0.0205(17) 0.0210(17) 0.0058(14) 0.0049(14) 0.0080(14)
C53 0.0212(18) 0.0215(18) 0.0236(18) 0.0073(15) 0.0056(15) 0.0084(15)
C54 0.032(2) 0.034(2) 0.0222(19) 0.0132(16) 0.0076(16) 0.0094(17)
C55 0.052(3) 0.042(3) 0.023(2) 0.0075(19) 0.012(2) 0.012(2)
C56 0.033(2) 0.068(3) 0.042(3) 0.036(2) 0.006(2) 0.013(2)
C57 0.035(2) 0.034(2) 0.031(2) 0.0185(18) 0.0068(18) 0.0057(18)

loop_
_atom_type_symbol
_atom_type_description
_atom_type_scat_dispersion_real
_atom_type_scat_dispersion_imag
_atom_type_scat_source
C C 0.0033 0.0016 'International Tables Vol C Tables 4.2.6.8 and 6.1.1.4'
H H 0.0000 0.0000 'International Tables Vol C Tables 4.2.6.8 and 6.1.1.4'
N N 0.0061 0.0033 'International Tables Vol C Tables 4.2.6.8 and 6.1.1.4'
P P 0.1023 0.0942 'International Tables Vol C Tables 4.2.6.8 and 6.1.1.4'
Ir Ir -1.4442 7.9887 'International Tables Vol C Tables 4.2.6.8 and 6.1.1.4'

loop_
_geom_angle_atom_site_label_1
_geom_angle_atom_site_label_2
_geom_angle_atom_site_label_3
_geom_angle
C1 Ir N2 173.71(12)
C1 Ir C20 94.68(14)
N2 Ir C20 87.77(12)
C1 Ir N1 99.27(12)
N2 Ir N1 74.80(11)
C20 Ir N1 92.92(12)
C1 Ir P2 91.43(10)
N2 Ir P2 94.69(8)
C20 Ir P2 80.32(11)
N1 Ir P2 167.81(8)
C1 Ir P1 80.24(10)
N2 Ir P1 96.99(8)
C20 Ir P1 174.13(10)
N1 Ir P1 85.06(7)
P2 Ir P1 102.62(3)
C14 P1 C7 107.40(18)
C14 P1 C8 101.56(16)
C7 P1 C8 101.29(17)
C14 P1 Ir 118.28(12)
C7 P1 Ir 99.57(12)
C8 P1 Ir 126.21(12)
C33 P2 C26 105.64(17)
C33 P2 C27 102.63(17)
C26 P2 C27 104.42(17)
C33 P2 Ir 121.30(12)
C26 P2 Ir 101.25(12)
C27 P2 Ir 119.64(12)
C51 N1 C39 117.8(3)
C51 N1 Ir 113.5(2)
C39 N1 Ir 128.1(2)
C52 N2 N3 107.6(3)
C52 N2 Ir 117.8(2)
N3 N2 Ir 134.2(2)
C53 N3 N2 104.0(3)
C53 N4 C52 101.8(3)
C6 C1 C2 115.4(3)
C6 C1 Ir 120.3(3)
C2 C1 Ir 124.4(3)
C3 C2 C1 122.6(4)
C4 C3 C2 119.9(4)
C3 C4 C5 119.8(4)
C4 C5 C6 120.2(4)
C5 C6 C1 121.8(4)
C5 C6 C7 119.7(3)
C1 C6 C7 118.4(3)
C6 C7 P1 106.5(2)
C9 C8 C13 118.1(4)
C9 C8 P1 119.8(3)
C13 C8 P1 122.0(3)
C8 C9 C10 120.4(4)
C11 C10 C9 121.2(4)
C10 C11 C12 118.9(4)
C13 C12 C11 120.4(4)
C12 C13 C8 121.0(4)
C15 C14 C19 118.7(3)
C15 C14 P1 121.9(3)
C19 C14 P1 119.3(3)
C16 C15 C14 119.8(4)
C17 C16 C15 121.3(4)
C16 C17 C18 120.2(4)
C19 C18 C17 119.2(4)
C18 C19 C14 120.7(4)
C21 C20 C25 116.7(3)
C21 C20 Ir 124.8(3)
C25 C20 Ir 118.5(3)
C22 C21 C20 121.9(4)
C23 C22 C21 120.1(4)
C24 C23 C22 119.0(4)
C23 C24 C25 121.3(4)
C24 C25 C20 121.0(4)
C24 C25 C26 120.8(3)
C20 C25 C26 118.2(3)
C25 C26 P2 105.7(2)
C32 C27 C28 118.6(3)
C32 C27 P2 120.9(3)
C28 C27 P2 120.4(3)
C29 C28 C27 120.5(4)
C30 C29 C28 120.3(4)
C29 C30 C31 119.4(4)
C32 C31 C30 120.8(4)
C31 C32 C27 120.4(4)
C38 C33 C34 118.2(3)
C38 C33 P2 120.6(3)
C34 C33 P2 121.2(3)
C35 C34 C33 121.1(4)
C36 C35 C34 120.0(4)
C37 C36 C35 119.4(4)
C36 C37 C38 120.7(4)
C33 C38 C37 120.6(4)
C44 C39 N1 121.9(3)
C44 C39 C40 119.0(3)
N1 C39 C40 119.1(3)
C41 C40 C39 120.6(4)
C40 C41 C42 120.7(4)
C43 C42 C41 119.9(3)
C42 C43 C44 121.1(4)
C39 C44 C43 118.6(3)
C39 C44 C45 119.2(3)
C43 C44 C45 122.1(3)
C46 C45 C50 118.9(3)
C46 C45 C44 122.9(3)
C50 C45 C44 118.1(3)
C47 C46 C45 120.7(4)
C46 C47 C48 120.6(4)
C49 C48 C47 120.4(4)
C48 C49 C50 120.1(4)
C49 C50 C45 119.1(3)
C49 C50 C51 122.3(3)
C45 C50 C51 118.5(3)
N1 C51 C50 123.1(3)
N1 C51 C52 114.5(3)
C50 C51 C52 122.2(3)
N2 C52 N4 112.1(3)
N2 C52 C51 117.2(3)
N4 C52 C51 130.6(3)
N4 C53 N3 114.5(3)
N4 C53 C54 124.7(3)
N3 C53 C54 120.8(3)
C53 C54 C57 110.8(3)
C53 C54 C55 109.8(3)
C57 C54 C55 109.1(3)
C53 C54 C56 108.6(3)
C57 C54 C56 110.6(3)
C55 C54 C56 108.0(4)

loop_
_geom_bond_atom_site_label_1
_geom_bond_atom_site_label_2
_geom_bond_distance
Ir C1 2.083(4)
Ir N2 2.084(3)
Ir C20 2.099(3)
Ir N1 2.235(3)
Ir P2 2.2547(10)
Ir P1 2.3606(9)
P1 C14 1.812(4)
P1 C7 1.823(4)
P1 C8 1.833(4)
P2 C33 1.821(4)
P2 C26 1.823(4)
P2 C27 1.833(4)
N1 C51 1.339(4)
N1 C39 1.412(4)
N2 C52 1.340(4)
N2 N3 1.362(4)
N3 C53 1.347(5)
N4 C53 1.343(5)
N4 C52 1.355(4)
C1 C6 1.403(5)
C1 C2 1.411(5)
C2 C3 1.389(5)
C3 C4 1.366(6)
C4 C5 1.383(6)
C5 C6 1.394(5)
C6 C7 1.508(5)
C8 C9 1.376(5)
C8 C13 1.394(5)
C9 C10 1.389(6)
C10 C11 1.359(6)
C11 C12 1.383(6)
C12 C13 1.371(6)
C14 C15 1.391(5)
C14 C19 1.395(5)
C15 C16 1.383(6)
C16 C17 1.347(6)
C17 C18 1.396(6)
C18 C19 1.380(5)
C20 C21 1.398(5)
C20 C25 1.411(5)
C21 C22 1.392(5)
C22 C23 1.388(6)
C23 C24 1.377(6)
C24 C25 1.384(5)
C25 C26 1.502(5)
C27 C32 1.386(5)
C27 C28 1.396(5)
C28 C29 1.392(5)
C29 C30 1.366(6)
C30 C31 1.391(6)
C31 C32 1.375(6)
C33 C38 1.381(5)
C33 C34 1.393(5)
C34 C35 1.381(6)
C35 C36 1.378(6)
C36 C37 1.376(6)
C37 C38 1.383(5)
C39 C44 1.410(5)
C39 C40 1.413(5)
C40 C41 1.374(5)
C41 C42 1.393(5)
C42 C43 1.367(5)
C43 C44 1.421(5)
C44 C45 1.440(5)
C45 C46 1.403(5)
C45 C50 1.414(5)
C46 C47 1.365(6)
C47 C48 1.384(6)
C48 C49 1.379(5)
C49 C50 1.407(5)
C50 C51 1.450(5)
C51 C52 1.451(5)
C53 C54 1.509(5)
C54 C57 1.517(5)
C54 C55 1.524(6)
C54 C56 1.528(6)
